data_2212954
loop_
_publ_author_name
'Suchada Chantrapromma'
'Patcharanan Choto'
'Pumsak Ruanwas'
'Mohd Mustaqim Rosli'
'Hoong-Kun Fun'

_publ_section_title
;
 2-[(<i>E</i>)-2-(4-Methoxyphenyl)ethenyl]-1-methylquinolinium iodide
 hemiiodine
;
_journal_coeditor_code LH2324
_journal_issue 4
_journal_name_full 'Acta Crystallographica Section E'
_journal_page_first o1733
_journal_page_last o1735
_journal_paper_doi 10.1107/S1600536807010859
_journal_volume 63
_journal_year 2007
_chemical_formula_iupac '2C19 H18 N O +, 2I -, I2'
_chemical_formula_moiety '2(C19 H18 N O +), 2(I -), I2'
_chemical_formula_sum 'C38 H36 I4 N2 O2'
_chemical_formula_weight 1060.28
_chemical_melting_point 688.5(5)
_chemical_name_systematic
;
2-[(E)-2-(4-Methoxyphenyl)ethenyl]-1-methylquinolinium iodide hemiiodine
;
_space_group_IT_number 2
_symmetry_cell_setting triclinic
_symmetry_space_group_name_Hall '-P 1'
_symmetry_space_group_name_H-M 'P -1'
_atom_sites_solution_hydrogens geom
_atom_sites_solution_primary direct
_atom_sites_solution_secondary difmap
_audit_creation_method SHELXL-97
_cell_angle_alpha 90.1510(10)
_cell_angle_beta 108.4860(10)
_cell_angle_gamma 110.7600(10)
_cell_formula_units_Z 1
_cell_length_a 8.9003(2)
_cell_length_b 10.3287(2)
_cell_length_c 11.2288(3)
_cell_measurement_reflns_used 4379
_cell_measurement_temperature 100.00(10)
_cell_measurement_theta_max 27.99
_cell_measurement_theta_min 2.13
_cell_volume 907.69(4)
_computing_cell_refinement APEX2
_computing_data_collection 'APEX2 (Bruker, 2005)'
_computing_data_reduction 'SAINT (Bruker, 2005)'
_computing_molecular_graphics SHELXTL
_computing_publication_material 'SHELXTL and PLATON (Spek, 2003)'
_computing_structure_refinement SHELXTL
_computing_structure_solution 'SHELXTL (Sheldrick, 1998)'
_diffrn_ambient_temperature 297(2)
_diffrn_detector_area_resol_mean 8.33
_diffrn_measured_fraction_theta_full 0.997
_diffrn_measured_fraction_theta_max 0.997
_diffrn_measurement_device_type
;
Bruker SMART APEX2 CCD area-detector
;
_diffrn_measurement_method \w
_diffrn_radiation_monochromator graphite
_diffrn_radiation_source 'fine-focus sealed tube'
_diffrn_radiation_type MoK\a
_diffrn_radiation_wavelength 0.71073
_diffrn_reflns_av_R_equivalents 0.0272
_diffrn_reflns_av_sigmaI/netI 0.0272
_diffrn_reflns_limit_h_max 11
_diffrn_reflns_limit_h_min -11
_diffrn_reflns_limit_k_max 13
_diffrn_reflns_limit_k_min -13
_diffrn_reflns_limit_l_max 14
_diffrn_reflns_limit_l_min -14
_diffrn_reflns_number 14250
_diffrn_reflns_theta_full 27.99
_diffrn_reflns_theta_max 27.99
_diffrn_reflns_theta_min 2.13
_diffrn_standards_number 0
_exptl_absorpt_coefficient_mu 3.469
_exptl_absorpt_correction_T_max 0.8457
_exptl_absorpt_correction_T_min 0.2304
_exptl_absorpt_correction_type multi-scan
_exptl_absorpt_process_details '(SADABS; Bruker, 2005)'
_exptl_crystal_colour Blue
_exptl_crystal_density_diffrn 1.940
_exptl_crystal_density_method 'not measured'
_exptl_crystal_description Needle
_exptl_crystal_F_000 506
_exptl_crystal_size_max 0.60
_exptl_crystal_size_mid 0.09
_exptl_crystal_size_min 0.05
_refine_diff_density_max 0.642
_refine_diff_density_min -0.787
_refine_ls_extinction_method none
_refine_ls_goodness_of_fit_ref 1.056
_refine_ls_hydrogen_treatment constr
_refine_ls_matrix_type full
_refine_ls_number_parameters 211
_refine_ls_number_reflns 4379
_refine_ls_number_restraints 0
_refine_ls_restrained_S_all 1.056
_refine_ls_R_factor_all 0.0261
_refine_ls_R_factor_gt 0.0217
_refine_ls_shift/su_max 0.002
_refine_ls_shift/su_mean 0.000
_refine_ls_structure_factor_coef Fsqd
_refine_ls_weighting_details 'calc w=1/[\s^2^(Fo^2^)+(0.0231P)^2^+0.5526P] where P=(Fo^2^+2Fc^2^)/3'
_refine_ls_weighting_scheme calc
_refine_ls_wR_factor_gt 0.0518
_refine_ls_wR_factor_ref 0.0548
_reflns_number_gt 3866
_reflns_number_total 4379
_reflns_threshold_expression I>2\s(I)
_cod_data_source_file lh2324.cif
_cod_data_source_block I
_cod_depositor_comments
;
The following automatic conversions were performed:
'_symmetry_cell_setting' value 'Triclinic' changed to 'triclinic'
according to '/home/saulius/struct/CIF-dictionaries/cif_core.dic'
dictionary named 'cif_core.dic' version 2.4.1 from 2010-06-29.

Automatic conversion script
Id: cif_fix_enum 1527 2010-12-29 10:47:43Z saulius 

The following automatic conversions were performed:

'_chemical_melting_point' value '688-689' was changed to '688.5(5)' -
the average value was taken and precision was estimated.

Automatic conversion script
Id: cif_fix_values 1646 2011-03-28 12:23:43Z adriana 

The following automatic conversions were performed:

'_chemical_melting_point' value '688-689' was changed to '688.5(5)' -
the average value was taken and precision was
estimated.

'_symmetry_cell_setting' value 'Triclinic' changed to
'triclinic' according to
/home/saulius/struct/CIF-dictionaries/cif_core.dic dictionary named
'cif_core.dic' version 2.4.1 from 2010-06-29.

Automatic conversion script
Id: cif_fix_values 1715 2011-07-08 13:25:40Z adriana 

2019-10-26
Z value and formula fixed to values more according to usual
chemical conventions.                 miguel
;
_cod_original_formula_sum 'C19 H18 I2 N O'
_cod_original_formula_weight 530.14
_cod_original_formula_moiety 'C19 H18 N O +, I -, 0.5(I2)'
_cod_original_formula_iupac 'C19 H18 N O +, I -, 0.5I2'
_cod_original_formula_units_Z 2
_cod_database_code 2212954
_cod_database_fobs_code 2212954

loop_
_symmetry_equiv_pos_as_xyz
'x, y, z'
'-x, -y, -z'

loop_
_atom_site_type_symbol
_atom_site_label
_atom_site_fract_x
_atom_site_fract_y
_atom_site_fract_z
_atom_site_U_iso_or_equiv
_atom_site_adp_type
_atom_site_calc_flag
_atom_site_refinement_flags
_atom_site_occupancy
I I1 -0.07620(2) 0.042575(15) 0.578894(15) 0.02495(6) Uani d . 1
I I2 0.75622(2) 0.140903(15) 0.770929(15) 0.02447(6) Uani d . 1
N N1 0.5533(3) 0.37814(19) 0.39151(19) 0.0183(4) Uani d . 1
C C1 0.4083(3) 0.3692(2) 0.2894(2) 0.0195(5) Uani d . 1
C C2 0.2789(3) 0.2401(2) 0.2295(2) 0.0239(5) Uani d . 1
H H2 0.2880 0.1574 0.2570 0.029 Uiso calc R 1
C C3 0.1394(3) 0.2365(3) 0.1302(3) 0.0263(5) Uani d . 1
H H3A 0.0547 0.1507 0.0902 0.032 Uiso calc R 1
C C4 0.1215(3) 0.3596(3) 0.0876(2) 0.0251(5) Uani d . 1
H H4 0.0252 0.3553 0.0208 0.030 Uiso calc R 1
C C5 0.2464(3) 0.4858(3) 0.1450(2) 0.0229(5) Uani d . 1
H H5 0.2351 0.5675 0.1167 0.027 Uiso calc R 1
C C6 0.3918(3) 0.4932(2) 0.2465(2) 0.0197(5) Uani d . 1
C C7 0.5236(3) 0.6224(2) 0.3068(2) 0.0210(5) Uani d . 1
H H7 0.5149 0.7053 0.2795 0.025 Uiso calc R 1
C C8 0.6619(3) 0.6261(2) 0.4036(2) 0.0214(5) Uani d . 1
H H8 0.7480 0.7118 0.4420 0.026 Uiso calc R 1
C C9 0.6789(3) 0.5008(2) 0.4486(2) 0.0173(4) Uani d . 1
C C10 0.8307(3) 0.5083(2) 0.5520(2) 0.0208(5) Uani d . 1
H H10 0.8435 0.4250 0.5736 0.025 Uiso calc R 1
C C11 0.9522(3) 0.6267(3) 0.6173(2) 0.0226(5) Uani d . 1
H H11 0.9355 0.7083 0.5941 0.027 Uiso calc R 1
C C12 1.1086(3) 0.6442(3) 0.7210(2) 0.0209(5) Uani d . 1
C C13 1.2223(3) 0.7794(3) 0.7752(2) 0.0250(5) Uani d . 1
H H13 1.1955 0.8547 0.7440 0.030 Uiso calc R 1
C C14 1.3725(3) 0.8047(2) 0.8734(2) 0.0237(5) Uani d . 1
H H14 1.4461 0.8958 0.9077 0.028 Uiso calc R 1
C C15 1.4134(3) 0.6927(2) 0.9209(2) 0.0187(5) Uani d . 1
C C16 1.3024(3) 0.5559(2) 0.8690(2) 0.0200(5) Uani d . 1
H H16 1.3302 0.4811 0.9008 0.024 Uiso calc R 1
C C17 1.1513(3) 0.5316(2) 0.7707(2) 0.0210(5) Uani d . 1
H H17 1.0772 0.4404 0.7370 0.025 Uiso calc R 1
C C18 1.6742(4) 0.8432(3) 1.0770(3) 0.0316(6) Uani d . 1
H H18A 1.7739 0.8379 1.1395 0.047 Uiso calc R 1
H H18B 1.6191 0.8852 1.1171 0.047 Uiso calc R 1
H H18C 1.7072 0.8986 1.0145 0.047 Uiso calc R 1
C C19 0.5624(4) 0.2459(2) 0.4376(3) 0.0277(6) Uani d . 1
H H19A 0.5929 0.1986 0.3808 0.042 Uiso calc R 1
H H19B 0.4531 0.1874 0.4413 0.042 Uiso calc R 1
H H19C 0.6470 0.2660 0.5206 0.042 Uiso calc R 1
O O1 1.5586(2) 0.70550(17) 1.01738(17) 0.0245(4) Uani d . 1

loop_
_atom_site_aniso_label
_atom_site_aniso_U_11
_atom_site_aniso_U_22
_atom_site_aniso_U_33
_atom_site_aniso_U_12
_atom_site_aniso_U_13
_atom_site_aniso_U_23
I1 0.02141(9) 0.02014(8) 0.02592(9) 0.00189(7) 0.00507(7) 0.00764(6)
I2 0.03129(10) 0.01704(8) 0.02334(9) 0.01104(7) 0.00477(7) 0.00106(6)
N1 0.0207(10) 0.0168(9) 0.0189(10) 0.0079(8) 0.0078(9) 0.0043(7)
C1 0.0210(12) 0.0259(12) 0.0162(11) 0.0121(10) 0.0085(10) 0.0031(9)
C2 0.0307(14) 0.0202(11) 0.0250(13) 0.0113(11) 0.0129(12) 0.0060(9)
C3 0.0223(13) 0.0230(12) 0.0271(13) 0.0007(10) 0.0088(11) -0.0033(10)
C4 0.0196(13) 0.0363(14) 0.0196(12) 0.0133(11) 0.0037(11) 0.0035(10)
C5 0.0305(14) 0.0248(12) 0.0215(12) 0.0161(11) 0.0129(11) 0.0073(9)
C6 0.0199(12) 0.0219(11) 0.0185(11) 0.0065(10) 0.0097(10) 0.0005(9)
C7 0.0246(13) 0.0188(11) 0.0234(12) 0.0097(10) 0.0112(11) 0.0057(9)
C8 0.0214(12) 0.0167(10) 0.0231(12) 0.0038(10) 0.0072(11) 0.0011(9)
C9 0.0174(12) 0.0199(11) 0.0172(11) 0.0080(9) 0.0080(10) 0.0022(8)
C10 0.0195(12) 0.0214(11) 0.0225(12) 0.0087(10) 0.0073(11) 0.0038(9)
C11 0.0238(13) 0.0239(12) 0.0224(12) 0.0118(10) 0.0077(11) 0.0070(9)
C12 0.0201(12) 0.0255(12) 0.0189(12) 0.0090(10) 0.0085(10) 0.0047(9)
C13 0.0278(14) 0.0235(12) 0.0252(13) 0.0143(11) 0.0058(11) 0.0069(10)
C14 0.0262(14) 0.0194(11) 0.0242(12) 0.0100(10) 0.0052(11) 0.0041(9)
C15 0.0195(12) 0.0226(11) 0.0148(11) 0.0099(10) 0.0047(10) 0.0033(9)
C16 0.0235(13) 0.0207(11) 0.0188(11) 0.0104(10) 0.0086(10) 0.0051(9)
C17 0.0209(12) 0.0194(11) 0.0211(12) 0.0042(10) 0.0090(10) 0.0010(9)
C18 0.0280(15) 0.0291(13) 0.0264(14) 0.0076(12) -0.0018(12) -0.0023(11)
C19 0.0330(15) 0.0173(11) 0.0275(13) 0.0086(11) 0.0043(12) 0.0058(10)
O1 0.0212(9) 0.0227(8) 0.0229(9) 0.0086(7) -0.0016(8) 0.0014(7)

loop_
_atom_type_symbol
_atom_type_description
_atom_type_scat_dispersion_real
_atom_type_scat_dispersion_imag
_atom_type_scat_source
C C 0.0033 0.0016 'International Tables Vol C Tables 4.2.6.8 and 6.1.1.4'
H H 0.0000 0.0000 'International Tables Vol C Tables 4.2.6.8 and 6.1.1.4'
N N 0.0061 0.0033 'International Tables Vol C Tables 4.2.6.8 and 6.1.1.4'
O O 0.0106 0.0060 'International Tables Vol C Tables 4.2.6.8 and 6.1.1.4'
I I -0.4742 1.8119 'International Tables Vol C Tables 4.2.6.8 and 6.1.1.4'

loop_
_geom_angle_atom_site_label_1
_geom_angle_atom_site_label_2
_geom_angle_atom_site_label_3
_geom_angle
C9 N1 C1 122.30(19)
C9 N1 C19 120.3(2)
C1 N1 C19 117.4(2)
N1 C1 C2 121.7(2)
N1 C1 C6 119.0(2)
C2 C1 C6 119.3(2)
C3 C2 C1 119.7(2)
C3 C2 H2 120.2
C1 C2 H2 120.2
C2 C3 C4 121.4(2)
C2 C3 H3A 119.3
C4 C3 H3A 119.3
C5 C4 C3 119.6(2)
C5 C4 H4 120.2
C3 C4 H4 120.2
C4 C5 C6 120.5(2)
C4 C5 H5 119.8
C6 C5 H5 119.8
C5 C6 C1 119.6(2)
C5 C6 C7 121.6(2)
C1 C6 C7 118.8(2)
C8 C7 C6 120.2(2)
C8 C7 H7 119.9
C6 C7 H7 119.9
C7 C8 C9 121.4(2)
C7 C8 H8 119.3
C9 C8 H8 119.3
N1 C9 C8 118.3(2)
N1 C9 C10 121.7(2)
C8 C9 C10 120.0(2)
C11 C10 C9 124.0(2)
C11 C10 H10 118.0
C9 C10 H10 118.0
C10 C11 C12 127.7(2)
C10 C11 H11 116.1
C12 C11 H11 116.1
C13 C12 C17 118.0(2)
C13 C12 C11 118.5(2)
C17 C12 C11 123.5(2)
C14 C13 C12 122.0(2)
C14 C13 H13 119.0
C12 C13 H13 119.0
C13 C14 C15 119.4(2)
C13 C14 H14 120.3
C15 C14 H14 120.3
O1 C15 C14 124.4(2)
O1 C15 C16 115.5(2)
C14 C15 C16 120.1(2)
C17 C16 C15 120.0(2)
C17 C16 H16 120.0
C15 C16 H16 120.0
C16 C17 C12 120.5(2)
C16 C17 H17 119.8
C12 C17 H17 119.8
O1 C18 H18A 109.5
O1 C18 H18B 109.5
H18A C18 H18B 109.5
O1 C18 H18C 109.5
H18A C18 H18C 109.5
H18B C18 H18C 109.5
N1 C19 H19A 109.5
N1 C19 H19B 109.5
H19A C19 H19B 109.5
N1 C19 H19C 109.5
H19A C19 H19C 109.5
H19B C19 H19C 109.5
C15 O1 C18 117.90(19)

loop_
_geom_bond_atom_site_label_1
_geom_bond_atom_site_label_2
_geom_bond_site_symmetry_2
_geom_bond_distance
I1 I1 2_556 2.8485(4)
N1 C9 . 1.343(3)
N1 C1 . 1.402(3)
N1 C19 . 1.482(3)
C1 C2 . 1.405(3)
C1 C6 . 1.409(3)
C2 C3 . 1.369(4)
C2 H2 . 0.9300
C3 C4 . 1.404(4)
C3 H3A . 0.9300
C4 C5 . 1.365(4)
C4 H4 . 0.9300
C5 C6 . 1.405(4)
C5 H5 . 0.9300
C6 C7 . 1.414(3)
C7 C8 . 1.348(4)
C7 H7 . 0.9300
C8 C9 . 1.431(3)
C8 H8 . 0.9300
C9 C10 . 1.452(3)
C10 C11 . 1.326(4)
C10 H10 . 0.9300
C11 C12 . 1.455(4)
C11 H11 . 0.9300
C12 C13 . 1.396(4)
C12 C17 . 1.411(3)
C13 C14 . 1.374(4)
C13 H13 . 0.9300
C14 C15 . 1.390(3)
C14 H14 . 0.9300
C15 O1 . 1.361(3)
C15 C16 . 1.398(3)
C16 C17 . 1.381(4)
C16 H16 . 0.9300
C17 H17 . 0.9300
C18 O1 . 1.432(3)
C18 H18A . 0.9600
C18 H18B . 0.9600
C18 H18C . 0.9600
C19 H19A . 0.9600
C19 H19B . 0.9600
C19 H19C . 0.9600

loop_
_geom_hbond_atom_site_label_D
_geom_hbond_atom_site_label_H
_geom_hbond_atom_site_label_A
_geom_hbond_site_symmetry_A
_geom_hbond_distance_DH
_geom_hbond_distance_HA
_geom_hbond_distance_DA
_geom_hbond_angle_DHA
_geom_hbond_publ_flag
C2 H2 I2 2_656 0.93 2.9670 3.835(2) 156 yes
C16 H16 O1 2_867 0.93 2.5146 3.440(3) 173 yes
C19 H19A Cg3 2_766 0.96 3.0593 3.392(3) 125 yes

loop_
_geom_torsion_atom_site_label_1
_geom_torsion_atom_site_label_2
_geom_torsion_atom_site_label_3
_geom_torsion_atom_site_label_4
_geom_torsion
_geom_torsion_publ_flag
C9 N1 C1 C2 179.1(2) ?
C19 N1 C1 C2 -2.3(3) ?
C9 N1 C1 C6 -1.2(3) ?
C19 N1 C1 C6 177.3(2) ?
N1 C1 C2 C3 179.9(2) ?
C6 C1 C2 C3 0.2(4) ?
C1 C2 C3 C4 -0.7(4) ?
C2 C3 C4 C5 0.8(4) ?
C3 C4 C5 C6 -0.3(4) ?
C4 C5 C6 C1 -0.1(4) ?
C4 C5 C6 C7 179.4(2) ?
N1 C1 C6 C5 -179.5(2) ?
C2 C1 C6 C5 0.2(3) ?
N1 C1 C6 C7 1.0(3) ?
C2 C1 C6 C7 -179.4(2) ?
C5 C6 C7 C8 -179.7(2) ?
C1 C6 C7 C8 -0.2(4) ?
C6 C7 C8 C9 -0.4(4) ?
C1 N1 C9 C8 0.6(3) ?
C19 N1 C9 C8 -177.9(2) ?
C1 N1 C9 C10 -178.2(2) ?
C19 N1 C9 C10 3.3(3) ?
C7 C8 C9 N1 0.2(4) ?
C7 C8 C9 C10 179.1(2) ?
N1 C9 C10 C11 -174.9(2) ?
C8 C9 C10 C11 6.2(4) ?
C9 C10 C11 C12 -179.4(2) ?
C10 C11 C12 C13 178.5(3) ?
C10 C11 C12 C17 -2.1(4) ?
C17 C12 C13 C14 0.5(4) ?
C11 C12 C13 C14 180.0(2) ?
C12 C13 C14 C15 -0.1(4) ?
C13 C14 C15 O1 179.8(2) ?
C13 C14 C15 C16 -0.1(4) ?
O1 C15 C16 C17 179.9(2) ?
C14 C15 C16 C17 -0.2(4) ?
C15 C16 C17 C12 0.6(4) ?
C13 C12 C17 C16 -0.8(4) ?
C11 C12 C17 C16 179.8(2) ?
C14 C15 O1 C18 2.3(4) y
C16 C15 O1 C18 -177.9(2) y
